data_1530102
loop_
_publ_author_name
'Horiuchi, H.'
'Morimoto, N.'
'Tokonami, M.'

_publ_section_title
;
 Crystal structures of Vn O2n-1 (2<n<7)
;
_journal_name_full 'Journal of Solid State Chemistry'
_journal_page_first 407
_journal_page_last 424
_journal_volume 17
_journal_year 1976
_chemical_formula_sum 'O11 V6'
_chemical_name_systematic 'V6 O11'
_space_group_IT_number 2
_symmetry_space_group_name_Hall '-P 1'
_symmetry_space_group_name_H-M 'P -1'
_cell_angle_alpha 41
_cell_angle_beta 72.5
_cell_angle_gamma 108.9
_cell_formula_units_Z 2
_cell_length_a 5.448
_cell_length_b 6.998
_cell_length_c 30.063
_cell_volume 340.089
_citation_journal_id_ASTM JSSCBI
_cod_data_source_file Horiuchi_JSSCBI_1976_71.cif
_cod_data_source_block O11V6
_cod_database_code 1530102

loop_
_symmetry_equiv_pos_as_xyz
x,y,z
-x,-y,-z

loop_
_atom_site_label
_atom_site_type_symbol
_atom_site_fract_x
_atom_site_fract_y
_atom_site_fract_z
_atom_site_occupancy
_atom_site_U_iso_or_equiv
O8 O-2 0.3131 0.5928 0.3482 1 0.0
V2 V+3 -0.0267 -0.07425 0.06734 1 0.0
O7 O-2 0.6677 0.4465 0.29735 1 0.0
O4 O-2 0.3743 0.6208 0.14527 1 0.0
V1 V+3 -0.00506 0.44815 0.06207 1 0.0
V3 V+3 -0.03621 0.45742 0.24248 1 0.0
V6 V+3 -0.01866 -0.02304 0.41532 1 0.0
O5 O-2 0.6983 0.413 0.21149 1 0.0
O10 O-2 0.3164 0.5962 0.42507 1 0.0
O9 O-2 0.7079 0.4271 0.38849 1 0.0
V4 V+3 -0.04519 -0.05395 0.24331 1 0.0
O1 O-2 0.6939 0.4177 0.0328 1 0.0
O6 O-2 0.3137 0.589 0.2471 1 0.0
V5 V+3 -0.02496 0.46771 0.41727 1 0.0
O11 O-2 0.6903 0.4721 0.47108 1 0.0
O2 O-2 0.3196 0.556 0.06693 1 0.0
O3 O-2 0.6845 0.4672 0.1088 1 0.0
